data_4116742
loop_
_publ_author_name
'Ling Tong'
'Heidi Lau'
'Douglas M. Ho'
'Robert A. Pascal'

_publ_section_title
;
 Polyphenylbiphenyls and Polyphenylfluorenes
;
_journal_name_full 'Journal of the American Chemical Society'
_journal_page_first 6000
_journal_page_last 6006
_journal_paper_doi 10.1021/ja980322r
_journal_volume 120
_journal_year 1998
_chemical_formula_structural 'C~69~H~50~ . 0.5C~3~H~6~O '
_chemical_formula_sum 'C70.5 H53 O0.5'
_chemical_formula_weight 908.13
_chemical_name_systematic
; 
 2,3,5,6,7,8,9-Heptaphenyl-1,4-di(p-tolyl)fluorene . 0.5Acetone Solvate
;
_space_group_IT_number 2
_symmetry_cell_setting triclinic
_symmetry_space_group_name_Hall '-P 1'
_symmetry_space_group_name_H-M 'P -1'
_atom_sites_solution_hydrogens geom
_atom_sites_solution_primary direct
_atom_sites_solution_secondary difmap
_audit_creation_method SHELXL
_cell_angle_alpha 83.891(9)
_cell_angle_beta 83.790(10)
_cell_angle_gamma 81.373(7)
_cell_formula_units_Z 2
_cell_length_a 13.771(1)
_cell_length_b 14.170(1)
_cell_length_c 14.233(2)
_cell_measurement_reflns_used 50
_cell_measurement_temperature 298(2)
_cell_measurement_theta_max 12.025
_cell_measurement_theta_min 8.788
_cell_volume 2718.3(5)
_computing_cell_refinement 'Siemens XSCANS'
_computing_data_collection 'Siemens XSCANS'
_computing_data_reduction 'Siemens XSCANS'
_computing_molecular_graphics 'Siemens SHELXTL'
_computing_publication_material 'SHELXL-93, Siemens SHELXTL'
_computing_structure_refinement SHELXL-93
_computing_structure_solution 'Siemens SHELXTL'
_diffrn_ambient_temperature 298(2)
_diffrn_measurement_device 'Siemens P4'
_diffrn_measurement_method '\w scans'
_diffrn_radiation_monochromator graphite
_diffrn_radiation_source 'normal-focus sealed tube'
_diffrn_radiation_type MoK\a
_diffrn_radiation_wavelength 0.71073
_diffrn_reflns_av_R_equivalents 0.0317
_diffrn_reflns_av_sigmaI/netI 0.1647
_diffrn_reflns_limit_h_max 14
_diffrn_reflns_limit_h_min 0
_diffrn_reflns_limit_k_max 15
_diffrn_reflns_limit_k_min -15
_diffrn_reflns_limit_l_max 15
_diffrn_reflns_limit_l_min -15
_diffrn_reflns_number 7473
_diffrn_reflns_theta_max 22.50
_diffrn_reflns_theta_min 1.50
_diffrn_standards_decay_% 4.35
_diffrn_standards_interval_count 97
_diffrn_standards_number 3
_exptl_absorpt_coefficient_mu 0.063
_exptl_absorpt_correction_type none
_exptl_crystal_colour Colorless
_exptl_crystal_density_diffrn 1.109
_exptl_crystal_density_method none
_exptl_crystal_description Plate
_exptl_crystal_F_000 960
_exptl_crystal_size_max 0.25
_exptl_crystal_size_mid 0.20
_exptl_crystal_size_min 0.20
_refine_diff_density_max 0.259
_refine_diff_density_min -0.139
_refine_diff_density_rms 0.030
_refine_ls_extinction_method none
_refine_ls_goodness_of_fit_all 0.685
_refine_ls_goodness_of_fit_obs 1.084
_refine_ls_hydrogen_treatment 'xyz riding, U(H) = 1.2U(C), 1.5U(Cmethyl)'
_refine_ls_matrix_type full
_refine_ls_number_parameters 624
_refine_ls_number_reflns 7109
_refine_ls_number_restraints 0
_refine_ls_restrained_S_all 0.732
_refine_ls_restrained_S_obs 1.084
_refine_ls_R_factor_all 0.1591
_refine_ls_R_factor_obs 0.0507
_refine_ls_shift/esd_max 0.000
_refine_ls_shift/esd_mean 0.000
_refine_ls_structure_factor_coef Fsqd
_refine_ls_weighting_details 'w=1/[\s^2^(Fo^2^)+(0.0451P)^2^+0.0000P] where P=(Fo^2^+2Fc^2^)/3'
_refine_ls_weighting_scheme calc
_refine_ls_wR_factor_all 0.1294
_refine_ls_wR_factor_obs 0.0989
_reflns_number_observed 2316
_reflns_number_total 7112
_reflns_observed_criterion >2sigma(I)
_cod_data_source_file ja980322r_4.cif
_cod_data_source_block 97076
_cod_depositor_comments
;
The following automatic conversions were performed:

'_refine_ls_weighting_scheme' value 'calc
w=1/[\s^2^(Fo^2^)+(0.0451P)^2^+0.0000P] where P=(Fo^2^+2Fc^2^)/3' was
changed to 'calc'. New tag '_refine_ls_weighting_details' was
created. The value of the new tag was set to
'w=1/[\s^2^(Fo^2^)+(0.0451P)^2^+0.0000P] where P=(Fo^2^+2Fc^2^)/3'.

Automatic conversion script
Id: cif_fix_values 3143 2015-03-26 13:38:13Z robertas 
;
_cod_original_cell_volume 2718.5(5)
_cod_original_formula_sum 'C70.50 H53 O0.50'
_cod_database_code 4116742

loop_
_symmetry_equiv_pos_as_xyz
'x, y, z'
'-x, -y, -z'

loop_
_atom_site_aniso_label
_atom_site_aniso_U_11
_atom_site_aniso_U_22
_atom_site_aniso_U_33
_atom_site_aniso_U_23
_atom_site_aniso_U_13
_atom_site_aniso_U_12
C1 0.063(3) 0.046(3) 0.049(3) -0.011(2) -0.009(2) -0.009(2)
C2 0.068(3) 0.047(3) 0.064(3) -0.010(3) -0.012(3) -0.011(3)
C3 0.077(4) 0.048(3) 0.053(3) 0.001(2) -0.008(3) -0.017(3)
C4 0.065(3) 0.053(3) 0.057(3) -0.011(2) -0.015(3) -0.015(3)
C4A 0.062(3) 0.049(3) 0.049(3) -0.008(2) -0.012(2) -0.007(2)
C4B 0.060(3) 0.045(3) 0.061(3) -0.008(2) -0.022(3) -0.010(2)
C5 0.057(3) 0.058(3) 0.065(3) -0.013(3) -0.022(3) -0.010(3)
C6 0.069(4) 0.049(3) 0.073(3) -0.014(3) -0.028(3) -0.009(3)
C7 0.067(4) 0.048(3) 0.076(4) -0.006(3) -0.021(3) -0.015(3)
C8 0.058(3) 0.058(3) 0.061(3) 0.007(3) -0.020(3) -0.012(3)
C8A 0.056(3) 0.046(3) 0.055(3) -0.006(2) -0.014(2) -0.005(2)
C9 0.066(3) 0.051(3) 0.051(3) -0.008(2) -0.009(3) -0.016(2)
C9A 0.056(3) 0.048(3) 0.051(3) -0.004(2) -0.011(2) -0.010(2)
C10 0.080(4) 0.049(3) 0.056(3) -0.005(2) -0.015(3) -0.014(3)
C11 0.099(5) 0.069(3) 0.071(4) -0.015(3) -0.012(3) -0.019(3)
C12 0.118(5) 0.099(4) 0.075(4) -0.028(3) -0.005(4) -0.024(4)
C13 0.168(7) 0.068(4) 0.056(4) -0.012(3) -0.022(4) -0.045(4)
C14 0.137(6) 0.074(4) 0.095(5) -0.006(3) -0.058(4) -0.033(4)
C15 0.094(4) 0.058(3) 0.079(4) -0.011(3) -0.033(3) -0.016(3)
C16 0.283(9) 0.173(6) 0.084(4) -0.041(4) -0.021(5) -0.068(6)
C17 0.094(4) 0.050(3) 0.065(3) -0.005(2) -0.018(3) -0.025(3)
C18 0.118(5) 0.056(3) 0.103(4) -0.011(3) -0.032(3) -0.020(4)
C19 0.144(6) 0.065(4) 0.143(6) -0.011(3) -0.043(5) -0.020(5)
C20 0.172(8) 0.071(5) 0.122(5) 0.007(4) -0.040(5) -0.068(5)
C21 0.106(5) 0.109(5) 0.149(6) -0.016(4) -0.018(4) -0.051(5)
C22 0.095(5) 0.072(4) 0.142(5) -0.015(3) -0.030(4) -0.035(4)
C23 0.113(5) 0.060(4) 0.064(4) -0.010(3) -0.019(4) -0.024(4)
C24 0.162(6) 0.065(4) 0.068(4) -0.008(3) -0.028(4) -0.019(4)
C25 0.282(13) 0.086(5) 0.077(6) 0.002(5) -0.059(7) -0.046(7)
C26 0.306(18) 0.106(7) 0.099(7) 0.008(5) -0.029(9) -0.114(10)
C27 0.198(10) 0.134(7) 0.117(7) -0.006(5) 0.023(6) -0.090(7)
C28 0.139(7) 0.112(5) 0.094(5) 0.008(4) -0.015(5) -0.059(5)
C29 0.063(4) 0.052(3) 0.056(3) -0.007(2) -0.007(3) -0.008(3)
C30 0.070(4) 0.076(3) 0.047(3) -0.007(2) -0.002(3) -0.012(3)
C31 0.072(4) 0.095(4) 0.061(3) 0.000(3) -0.022(3) -0.010(3)
C32 0.100(5) 0.096(4) 0.036(3) -0.012(3) -0.015(3) -0.022(4)
C33 0.093(5) 0.103(4) 0.055(4) -0.025(3) 0.004(3) -0.028(4)
C34 0.067(4) 0.072(3) 0.071(4) -0.021(3) -0.005(3) -0.017(3)
C35 0.173(7) 0.218(7) 0.086(4) -0.014(4) -0.041(5) -0.024(5)
C36 0.062(4) 0.055(3) 0.070(4) -0.020(3) -0.006(3) -0.012(3)
C37 0.088(4) 0.070(3) 0.076(4) -0.020(3) -0.038(4) -0.007(3)
C38 0.134(6) 0.096(4) 0.061(4) -0.039(3) -0.010(4) -0.020(4)
C39 0.095(6) 0.113(5) 0.126(6) -0.037(4) -0.010(5) -0.003(4)
C40 0.083(5) 0.098(4) 0.115(5) -0.038(4) 0.004(4) 0.003(3)
C41 0.076(4) 0.077(3) 0.078(4) -0.023(3) -0.014(3) -0.010(3)
C42 0.089(4) 0.050(3) 0.090(4) -0.004(3) -0.041(3) -0.010(3)
C43 0.111(5) 0.066(3) 0.113(4) -0.021(3) -0.046(4) -0.024(3)
C44 0.133(6) 0.095(5) 0.147(6) -0.027(4) -0.058(5) -0.026(4)
C45 0.182(9) 0.094(5) 0.155(6) -0.059(4) -0.063(6) -0.025(5)
C46 0.164(7) 0.070(4) 0.134(5) -0.041(4) -0.027(5) 0.003(4)
C47 0.101(5) 0.048(3) 0.127(5) -0.020(3) -0.034(4) -0.004(3)
C48 0.088(5) 0.054(4) 0.078(4) -0.006(3) -0.026(3) -0.020(4)
C49 0.098(5) 0.063(4) 0.092(4) 0.004(3) -0.032(4) -0.032(4)
C50 0.098(5) 0.111(5) 0.092(4) -0.004(4) -0.014(3) -0.044(5)
C51 0.181(8) 0.069(5) 0.118(6) 0.003(4) -0.029(6) -0.043(6)
C52 0.162(7) 0.061(4) 0.130(6) 0.000(4) -0.023(5) -0.018(5)
C53 0.106(5) 0.061(4) 0.108(4) -0.003(3) -0.021(4) -0.016(4)
C54 0.061(4) 0.057(3) 0.079(4) 0.009(3) -0.016(3) -0.025(3)
C55 0.078(4) 0.098(4) 0.067(4) 0.002(3) -0.011(3) -0.036(3)
C56 0.084(5) 0.166(6) 0.073(4) -0.007(4) -0.001(4) -0.057(4)
C57 0.136(8) 0.197(9) 0.070(5) 0.019(5) -0.028(5) -0.100(6)
C58 0.136(7) 0.132(6) 0.099(6) 0.034(5) -0.053(5) -0.066(5)
C59 0.101(5) 0.073(4) 0.093(4) 0.010(3) -0.038(4) -0.026(3)
C60 0.059(4) 0.049(3) 0.057(3) -0.006(2) -0.010(3) -0.019(3)
C61 0.071(4) 0.074(3) 0.053(3) -0.015(3) -0.007(3) -0.018(3)
C62 0.098(5) 0.084(4) 0.051(3) -0.013(3) -0.019(3) -0.019(3)
C63 0.078(4) 0.072(4) 0.069(4) 0.005(3) -0.027(3) -0.014(3)
C64 0.073(4) 0.074(3) 0.076(4) -0.007(3) -0.007(3) -0.011(3)
C65 0.073(4) 0.060(3) 0.062(3) -0.002(3) -0.016(3) -0.011(3)

loop_
_atom_site_label
_atom_site_type_symbol
_atom_site_fract_x
_atom_site_fract_y
_atom_site_fract_z
_atom_site_U_iso_or_equiv
_atom_site_thermal_displace_type
_atom_site_occupancy
_atom_site_calc_flag
_atom_site_refinement_flags
C1 C 0.1805(3) 0.7832(3) 0.0512(3) 0.052(1) Uani 1 d .
C2 C 0.1441(3) 0.7344(3) 0.1351(3) 0.059(1) Uani 1 d .
C3 C 0.1623(3) 0.7606(3) 0.2232(3) 0.059(1) Uani 1 d .
C4 C 0.2111(3) 0.8400(3) 0.2299(3) 0.057(1) Uani 1 d .
C4A C 0.2348(3) 0.8961(3) 0.1453(3) 0.053(1) Uani 1 d .
C4B C 0.2762(3) 0.9898(3) 0.1250(3) 0.054(1) Uani 1 d .
C5 C 0.2809(3) 1.0642(3) 0.1822(3) 0.058(1) Uani 1 d .
C6 C 0.3250(3) 1.1435(3) 0.1388(3) 0.062(1) Uani 1 d .
C7 C 0.3575(3) 1.1534(3) 0.0418(3) 0.062(1) Uani 1 d .
C8 C 0.3428(3) 1.0814(3) -0.0151(3) 0.059(1) Uani 1 d .
C8A C 0.3021(3) 1.0023(3) 0.0267(3) 0.052(1) Uani 1 d .
C9 C 0.2699(3) 0.9240(3) -0.0241(3) 0.055(1) Uani 1 d .
H9 H 0.3284(3) 0.8865(3) -0.0543(3) 0.066 Uiso 1 calc R
C9A C 0.2252(3) 0.8628(3) 0.0575(3) 0.051(1) Uani 1 d .
C10 C 0.1713(4) 0.7505(3) -0.0439(3) 0.061(1) Uani 1 d .
C11 C 0.2521(4) 0.7008(3) -0.0917(3) 0.078(2) Uani 1 d .
H11 H 0.3116(4) 0.6875(3) -0.0643(3) 0.093 Uiso 1 calc R
C12 C 0.2460(4) 0.6702(4) -0.1800(4) 0.095(2) Uani 1 d .
H12 H 0.3008(4) 0.6364(4) -0.2114(4) 0.114 Uiso 1 calc R
C13 C 0.1584(6) 0.6902(4) -0.2208(4) 0.093(2) Uani 1 d .
C14 C 0.0775(5) 0.7405(4) -0.1737(4) 0.097(2) Uani 1 d .
H14 H 0.0181(5) 0.7545(4) -0.2011(4) 0.116 Uiso 1 calc R
C15 C 0.0849(4) 0.7699(3) -0.0863(3) 0.074(1) Uani 1 d .
H15 H 0.0299(4) 0.8037(3) -0.0551(3) 0.089 Uiso 1 calc R
C16 C 0.1460(5) 0.6572(4) -0.3162(4) 0.174(3) Uani 1 d .
H16A H 0.0917(25) 0.6972(24) -0.3436(17) 0.261 Uiso 1 calc R
H16B H 0.1332(39) 0.5919(13) -0.3076(6) 0.261 Uiso 1 calc R
H16C H 0.2053(15) 0.6616(36) -0.3576(13) 0.261 Uiso 1 calc R
C17 C 0.0851(4) 0.6533(3) 0.1315(3) 0.068(1) Uani 1 d .
C18 C 0.1304(4) 0.5612(4) 0.1267(3) 0.090(2) Uani 1 d .
H18 H 0.1985(4) 0.5477(4) 0.1269(3) 0.108 Uiso 1 calc R
C19 C 0.0762(6) 0.4881(4) 0.1217(4) 0.115(2) Uani 1 d .
H19 H 0.1075(6) 0.4255(4) 0.1185(4) 0.138 Uiso 1 calc R
C20 C -0.0237(6) 0.5080(5) 0.1214(4) 0.115(2) Uani 1 d .
H20 H -0.0603(6) 0.4586(5) 0.1178(4) 0.138 Uiso 1 calc R
C21 C -0.0705(4) 0.5989(5) 0.1261(4) 0.117(2) Uani 1 d .
H21 H -0.1388(4) 0.6120(5) 0.1270(4) 0.140 Uiso 1 calc R
C22 C -0.0147(5) 0.6723(4) 0.1297(4) 0.099(2) Uani 1 d .
H22 H -0.0459(5) 0.7352(4) 0.1308(4) 0.118 Uiso 1 calc R
C23 C 0.1357(5) 0.6975(4) 0.3111(4) 0.077(2) Uani 1 d .
C24 C 0.2073(5) 0.6340(4) 0.3530(4) 0.096(2) Uani 1 d .
H24 H 0.2720(5) 0.6287(4) 0.3254(4) 0.116 Uiso 1 calc R
C25 C 0.1838(8) 0.5769(5) 0.4373(5) 0.143(4) Uani 1 d .
H25 H 0.2326(8) 0.5354(5) 0.4669(5) 0.172 Uiso 1 calc R
C26 C 0.0881(9) 0.5839(7) 0.4743(7) 0.162(5) Uani 1 d .
H26 H 0.0717(9) 0.5445(7) 0.5285(7) 0.194 Uiso 1 calc R
C27 C 0.0155(7) 0.6462(6) 0.4351(6) 0.146(3) Uani 1 d .
H27 H -0.0492(7) 0.6512(6) 0.4627(6) 0.175 Uiso 1 calc R
C28 C 0.0407(6) 0.7031(4) 0.3516(5) 0.112(2) Uani 1 d .
H28 H -0.0083(6) 0.7455(4) 0.3232(5) 0.134 Uiso 1 calc R
C29 C 0.2481(4) 0.8503(3) 0.3222(3) 0.057(1) Uani 1 d .
C30 C 0.3477(4) 0.8384(3) 0.3277(3) 0.064(1) Uani 1 d .
H30 H 0.3902(4) 0.8344(3) 0.2724(3) 0.077 Uiso 1 calc R
C31 C 0.3869(4) 0.8321(3) 0.4157(3) 0.076(1) Uani 1 d .
H31 H 0.4548(4) 0.8235(3) 0.4183(3) 0.091 Uiso 1 calc R
C32 C 0.3251(5) 0.8387(3) 0.4976(3) 0.076(2) Uani 1 d .
C33 C 0.2267(4) 0.8529(3) 0.4911(3) 0.082(2) Uani 1 d .
H33 H 0.1839(4) 0.8592(3) 0.5460(3) 0.098 Uiso 1 calc R
C34 C 0.1888(3) 0.8583(3) 0.4055(4) 0.068(1) Uani 1 d .
H34 H 0.1207(3) 0.8676(3) 0.4038(4) 0.082 Uiso 1 calc R
C35 C 0.3713(4) 0.8277(4) 0.5924(3) 0.157(3) Uani 1 d .
H35A H 0.3244(13) 0.8078(33) 0.6428(6) 0.236 Uiso 1 calc R
H35B H 0.3892(32) 0.8880(9) 0.6041(17) 0.236 Uiso 1 calc R
H35C H 0.4291(20) 0.7805(25) 0.5897(12) 0.236 Uiso 1 calc R
C36 C 0.2273(4) 1.0704(3) 0.2788(3) 0.061(1) Uani 1 d .
C37 C 0.2718(4) 1.0788(3) 0.3598(4) 0.075(2) Uani 1 d .
H37 H 0.3401(4) 1.0734(3) 0.3574(4) 0.090 Uiso 1 calc R
C38 C 0.2142(5) 1.0954(3) 0.4451(4) 0.094(2) Uani 1 d .
H38 H 0.2453(5) 1.1009(3) 0.4987(4) 0.113 Uiso 1 calc R
C39 C 0.1134(5) 1.1039(4) 0.4521(5) 0.111(2) Uani 1 d .
H39 H 0.0757(5) 1.1162(4) 0.5089(5) 0.133 Uiso 1 calc R
C40 C 0.0698(4) 1.0934(3) 0.3711(5) 0.099(2) Uani 1 d .
H40 H 0.0015(4) 1.0978(3) 0.3738(5) 0.119 Uiso 1 calc R
C41 C 0.1262(4) 1.0765(3) 0.2859(4) 0.075(1) Uani 1 d .
H41 H 0.0951(4) 1.0692(3) 0.2329(4) 0.090 Uiso 1 calc R
C42 C 0.3356(4) 1.2241(3) 0.1960(3) 0.074(2) Uani 1 d .
C43 C 0.4294(4) 1.2409(3) 0.2104(3) 0.092(2) Uani 1 d .
H43 H 0.4848(4) 1.2009(3) 0.1875(3) 0.110 Uiso 1 calc R
C44 C 0.4395(5) 1.3177(4) 0.2592(4) 0.119(2) Uani 1 d .
H44 H 0.5022(5) 1.3301(4) 0.2679(4) 0.143 Uiso 1 calc R
C45 C 0.3585(7) 1.3756(5) 0.2947(5) 0.136(3) Uani 1 d .
H45 H 0.3663(7) 1.4265(5) 0.3281(5) 0.163 Uiso 1 calc R
C46 C 0.2652(6) 1.3586(4) 0.2811(4) 0.121(2) Uani 1 d .
H46 H 0.2101(6) 1.3979(4) 0.3057(4) 0.145 Uiso 1 calc R
C47 C 0.2535(4) 1.2829(3) 0.2309(4) 0.090(2) Uani 1 d .
H47 H 0.1907(4) 1.2719(3) 0.2209(4) 0.108 Uiso 1 calc R
C48 C 0.4005(5) 1.2386(3) -0.0035(3) 0.071(2) Uani 1 d .
C49 C 0.4954(5) 1.2281(3) -0.0470(4) 0.081(2) Uani 1 d .
H49 H 0.5312(5) 1.1671(3) -0.0483(4) 0.098 Uiso 1 calc R
C50 C 0.5397(4) 1.3076(5) -0.0895(3) 0.097(2) Uani 1 d .
H50 H 0.6040(4) 1.2998(5) -0.1181(3) 0.117 Uiso 1 calc R
C51 C 0.4856(6) 1.3963(5) -0.0875(5) 0.120(3) Uani 1 d .
H51 H 0.5139(6) 1.4494(5) -0.1151(5) 0.144 Uiso 1 calc R
C52 C 0.3904(6) 1.4095(4) -0.0460(5) 0.118(2) Uani 1 d .
H52 H 0.3546(6) 1.4705(4) -0.0450(5) 0.141 Uiso 1 calc R
C53 C 0.3485(4) 1.3289(4) -0.0052(3) 0.091(2) Uani 1 d .
H53 H 0.2834(4) 1.3369(4) 0.0214(3) 0.109 Uiso 1 calc R
C54 C 0.3626(4) 1.0931(3) -0.1198(4) 0.064(1) Uani 1 d .
C55 C 0.4355(4) 1.0312(4) -0.1665(4) 0.079(2) Uani 1 d .
H55 H 0.4769(4) 0.9862(4) -0.1315(4) 0.095 Uiso 1 calc R
C56 C 0.4468(4) 1.0359(4) -0.2650(4) 0.105(2) Uani 1 d .
H56 H 0.4970(4) 0.9953(4) -0.2953(4) 0.125 Uiso 1 calc R
C57 C 0.3847(6) 1.0997(6) -0.3181(5) 0.127(3) Uani 1 d .
H57 H 0.3916(6) 1.1012(6) -0.3839(5) 0.152 Uiso 1 calc R
C58 C 0.3129(6) 1.1609(5) -0.2735(5) 0.117(2) Uani 1 d .
H58 H 0.2704(6) 1.2040(5) -0.3091(5) 0.141 Uiso 1 calc R
C59 C 0.3027(4) 1.1594(3) -0.1742(4) 0.087(2) Uani 1 d .
H59 H 0.2553(4) 1.2034(3) -0.1448(4) 0.104 Uiso 1 calc R
C60 C 0.2005(4) 0.9643(3) -0.0985(3) 0.054(1) Uani 1 d .
C61 C 0.2209(3) 0.9456(3) -0.1924(3) 0.064(1) Uani 1 d .
H61 H 0.2794(3) 0.9074(3) -0.2109(3) 0.077 Uiso 1 calc R
C62 C 0.1568(4) 0.9821(3) -0.2594(3) 0.076(2) Uani 1 d .
H62 H 0.1718(4) 0.9679(3) -0.3221(3) 0.091 Uiso 1 calc R
C63 C 0.0711(4) 1.0392(3) -0.2332(4) 0.072(1) Uani 1 d .
H63 H 0.0287(4) 1.0659(3) -0.2786(4) 0.086 Uiso 1 calc R
C64 C 0.0475(4) 1.0573(3) -0.1400(4) 0.074(1) Uani 1 d .
H64 H -0.0124(4) 1.0934(3) -0.1217(4) 0.089 Uiso 1 calc R
C65 C 0.1129(4) 1.0216(3) -0.0732(3) 0.064(1) Uani 1 d .
H65 H 0.0978(4) 1.0362(3) -0.0106(3) 0.077 Uiso 1 calc R

loop_
_atom_type_symbol
_atom_type_description
_atom_type_scat_dispersion_real
_atom_type_scat_dispersion_imag
_atom_type_scat_source
C C 0.0033 0.0016 'International Tables Vol C Tables 4.2.6.8 and 6.1.1.4'
H H 0.0000 0.0000 'International Tables Vol C Tables 4.2.6.8 and 6.1.1.4'
O O 0.0106 0.0060 'International Tables Vol C Tables 4.2.6.8 and 6.1.1.4'

loop_
_geom_angle_atom_site_label_1
_geom_angle_atom_site_label_2
_geom_angle_atom_site_label_3
_geom_angle
_geom_angle_publ_flag
C2 C1 C9A 118.4(4) yes
C2 C1 C10 121.3(4) yes
C9A C1 C10 120.3(4) yes
C1 C2 C3 120.0(4) yes
C1 C2 C17 120.3(4) yes
C3 C2 C17 119.6(4) yes
C2 C3 C4 121.4(4) yes
C2 C3 C23 118.5(4) yes
C4 C3 C23 119.9(4) yes
C3 C4 C4A 117.4(4) yes
C3 C4 C29 118.2(4) yes
C4A C4 C29 123.6(4) yes
C4 C4A C4B 132.9(4) yes
C4 C4A C9A 119.6(4) yes
C4B C4A C9A 107.5(3) yes
C4A C4B C5 132.3(4) yes
C4A C4B C8A 107.3(3) yes
C5 C4B C8A 120.0(4) yes
C6 C5 C4B 117.0(4) yes
C6 C5 C36 118.9(4) yes
C4B C5 C36 123.2(4) yes
C5 C6 C7 122.9(4) yes
C5 C6 C42 120.1(4) yes
C7 C6 C42 116.9(4) yes
C6 C7 C8 118.2(4) yes
C6 C7 C48 122.4(4) yes
C8 C7 C48 119.3(4) yes
C7 C8 C8A 119.5(4) yes
C7 C8 C54 121.3(4) yes
C8A C8 C54 119.0(4) yes
C4B C8A C8 121.8(4) yes
C4B C8A C9 111.2(4) yes
C8 C8A C9 126.7(4) yes
C8A C9 C9A 101.9(3) yes
C8A C9 C60 112.5(3) yes
C9A C9 C60 114.5(4) yes
C1 C9A C4A 122.0(4) yes
C1 C9A C9 126.4(4) yes
C4A C9A C9 111.5(3) yes
C1 C10 C11 119.7(4) yes
C1 C10 C15 122.0(5) yes
C11 C10 C15 118.3(4) yes
C10 C11 C12 120.9(5) yes
C11 C12 C13 119.7(5) yes
C12 C13 C14 119.7(5) yes
C12 C13 C16 122.4(7) yes
C14 C13 C16 117.9(7) yes
C13 C14 C15 119.8(5) yes
C10 C15 C14 121.6(5) yes
C2 C17 C18 121.1(5) yes
C2 C17 C22 119.8(5) yes
C18 C17 C22 119.0(5) yes
C17 C18 C19 120.7(5) yes
C18 C19 C20 119.6(6) yes
C19 C20 C21 120.9(6) yes
C20 C21 C22 118.9(6) yes
C17 C22 C21 120.8(5) yes
C3 C23 C24 120.2(6) yes
C3 C23 C28 121.0(6) yes
C24 C23 C28 118.8(6) yes
C23 C24 C25 120.7(7) yes
C24 C25 C26 118.4(10) yes
C25 C26 C27 122.4(12) yes
C26 C27 C28 118.2(10) yes
C23 C28 C27 121.4(7) yes
C4 C29 C30 118.5(4) yes
C4 C29 C34 123.8(5) yes
C30 C29 C34 117.1(4) yes
C29 C30 C31 120.9(4) yes
C30 C31 C32 120.1(4) yes
C31 C32 C33 118.4(4) yes
C31 C32 C35 118.3(5) yes
C33 C32 C35 123.3(5) yes
C32 C33 C34 121.3(5) yes
C29 C34 C33 122.0(5) yes
C5 C36 C37 124.2(5) yes
C5 C36 C41 117.5(4) yes
C37 C36 C41 118.1(5) yes
C36 C37 C38 120.2(5) yes
C37 C38 C39 122.0(5) yes
C38 C39 C40 117.3(6) yes
C39 C40 C41 121.2(6) yes
C36 C41 C40 121.2(5) yes
C6 C42 C43 119.1(5) yes
C6 C42 C47 120.6(5) yes
C43 C42 C47 120.3(5) yes
C42 C43 C44 119.2(5) yes
C43 C44 C45 120.8(6) yes
C44 C45 C46 120.1(6) yes
C45 C46 C47 120.1(6) yes
C42 C47 C46 119.6(5) yes
C7 C48 C49 119.9(5) yes
C7 C48 C53 122.2(6) yes
C49 C48 C53 117.9(5) yes
C48 C49 C50 121.7(5) yes
C49 C50 C51 118.2(6) yes
C50 C51 C52 121.8(7) yes
C51 C52 C53 118.5(7) yes
C48 C53 C52 121.9(6) yes
C8 C54 C55 120.7(5) yes
C8 C54 C59 120.8(5) yes
C55 C54 C59 118.1(5) yes
C54 C55 C56 120.5(5) yes
C55 C56 C57 120.8(6) yes
C56 C57 C58 119.4(7) yes
C57 C58 C59 120.5(7) yes
C54 C59 C58 120.6(6) yes
C9 C60 C61 122.1(4) yes
C9 C60 C65 120.0(4) yes
C61 C60 C65 117.9(4) yes
C60 C61 C62 121.7(5) yes
C61 C62 C63 119.6(4) yes
C62 C63 C64 120.1(5) yes
C63 C64 C65 119.9(5) yes
C60 C65 C64 120.7(4) yes
C8A C9 H9 109.2(2) ?
C9A C9 H9 109.2(2) ?
C60 C9 H9 109.2(2) ?
C10 C11 H11 119.5(3) ?
C12 C11 H11 119.5(4) ?
C11 C12 H12 120.2(4) ?
C13 C12 H12 120.2(4) ?
C13 C14 H14 120.1(4) ?
C15 C14 H14 120.1(4) ?
C10 C15 H15 119.2(3) ?
C14 C15 H15 119.2(4) ?
C13 C16 H16A 109.5(4) ?
C13 C16 H16B 109.5(3) ?
C13 C16 H16C 109.5(4) ?
H16A C16 H16B 109.5 ?
H16A C16 H16C 109.5 ?
H16B C16 H16C 109.5 ?
C17 C18 H18 119.6(3) ?
C19 C18 H18 119.6(4) ?
C18 C19 H19 120.2(4) ?
C20 C19 H19 120.2(4) ?
C19 C20 H20 119.6(4) ?
C21 C20 H20 119.6(4) ?
C20 C21 H21 120.5(4) ?
C22 C21 H21 120.5(4) ?
C17 C22 H22 119.6(3) ?
C21 C22 H22 119.6(4) ?
C23 C24 H24 119.6(4) ?
C25 C24 H24 119.6(5) ?
C24 C25 H25 120.8(5) ?
C26 C25 H25 120.8(7) ?
C25 C26 H26 118.8(7) ?
C27 C26 H26 118.8(7) ?
C26 C27 H27 120.9(7) ?
C28 C27 H27 120.9(6) ?
C23 C28 H28 119.3(4) ?
C27 C28 H28 119.3(6) ?
C29 C30 H30 119.5(3) ?
C31 C30 H30 119.5(3) ?
C30 C31 H31 119.9(3) ?
C32 C31 H31 119.9(3) ?
C32 C33 H33 119.3(3) ?
C34 C33 H33 119.3(3) ?
C29 C34 H34 119.0(3) ?
C33 C34 H34 119.0(3) ?
C32 C35 H35A 109.5(3) ?
C32 C35 H35B 109.5(3) ?
C32 C35 H35C 109.5(3) ?
H35A C35 H35B 109.5 ?
H35A C35 H35C 109.5 ?
H35B C35 H35C 109.5 ?
C36 C37 H37 119.9(3) ?
C38 C37 H37 119.9(3) ?
C37 C38 H38 119.0(3) ?
C39 C38 H38 119.0(4) ?
C38 C39 H39 121.4(4) ?
C40 C39 H39 121.4(4) ?
C39 C40 H40 119.4(4) ?
C41 C40 H40 119.4(4) ?
C36 C41 H41 119.4(3) ?
C40 C41 H41 119.4(4) ?
C42 C43 H43 120.4(3) ?
C44 C43 H43 120.4(4) ?
C43 C44 H44 119.6(4) ?
C45 C44 H44 119.6(4) ?
C44 C45 H45 120.0(4) ?
C46 C45 H45 120.0(4) ?
C45 C46 H46 120.0(4) ?
C47 C46 H46 120.0(4) ?
C42 C47 H47 120.2(3) ?
C46 C47 H47 120.2(4) ?
C48 C49 H49 119.2(3) ?
C50 C49 H49 119.2(4) ?
C49 C50 H50 120.9(4) ?
C51 C50 H50 120.9(4) ?
C50 C51 H51 119.1(4) ?
C52 C51 H51 119.1(4) ?
C51 C52 H52 120.8(4) ?
C53 C52 H52 120.8(4) ?
C48 C53 H53 119.0(3) ?
C52 C53 H53 119.0(4) ?
C54 C55 H55 119.7(3) ?
C56 C55 H55 119.7(4) ?
C55 C56 H56 119.6(4) ?
C57 C56 H56 119.6(5) ?
C56 C57 H57 120.3(5) ?
C58 C57 H57 120.3(5) ?
C57 C58 H58 119.7(5) ?
C59 C58 H58 119.7(4) ?
C54 C59 H59 119.7(3) ?
C58 C59 H59 119.7(4) ?
C60 C61 H61 119.2(3) ?
C62 C61 H61 119.2(3) ?
C61 C62 H62 120.2(3) ?
C63 C62 H62 120.2(3) ?
C62 C63 H63 119.9(3) ?
C64 C63 H63 119.9(3) ?
C63 C64 H64 120.0(3) ?
C65 C64 H64 120.0(3) ?
C60 C65 H65 119.6(3) ?
C64 C65 H65 119.6(3) ?

loop_
_geom_bond_atom_site_label_1
_geom_bond_atom_site_label_2
_geom_bond_distance
_geom_bond_publ_flag
C1 C2 1.398(5) yes
C1 C9A 1.380(5) yes
C1 C10 1.500(5) yes
C2 C3 1.403(5) yes
C2 C17 1.512(5) yes
C3 C4 1.410(5) yes
C3 C23 1.503(6) yes
C4 C4A 1.407(5) yes
C4 C29 1.489(5) yes
C4A C4B 1.510(5) yes
C4A C9A 1.408(5) yes
C4B C5 1.412(5) yes
C4B C8A 1.404(5) yes
C5 C6 1.411(5) yes
C5 C36 1.493(5) yes
C6 C7 1.403(5) yes
C6 C42 1.505(5) yes
C7 C8 1.419(5) yes
C7 C48 1.480(6) yes
C8 C8A 1.377(5) yes
C8 C54 1.483(5) yes
C8A C9 1.530(5) yes
C9 C9A 1.507(5) yes
C9 C60 1.512(5) yes
C10 C11 1.378(5) yes
C10 C15 1.370(5) yes
C11 C12 1.387(6) yes
C12 C13 1.373(7) yes
C13 C14 1.379(7) yes
C13 C16 1.517(6) yes
C14 C15 1.371(6) yes
C17 C18 1.364(5) yes
C17 C22 1.364(6) yes
C18 C19 1.377(6) yes
C19 C20 1.362(7) yes
C20 C21 1.356(7) yes
C21 C22 1.390(6) yes
C23 C24 1.373(6) yes
C23 C28 1.365(7) yes
C24 C25 1.411(8) yes
C25 C26 1.358(10) yes
C26 C27 1.358(10) yes
C27 C28 1.405(8) yes
C29 C30 1.367(5) yes
C29 C34 1.370(5) yes
C30 C31 1.405(5) yes
C31 C32 1.369(5) yes
C32 C33 1.353(6) yes
C32 C35 1.537(6) yes
C33 C34 1.367(5) yes
C36 C37 1.387(5) yes
C36 C41 1.375(5) yes
C37 C38 1.398(6) yes
C38 C39 1.369(6) yes
C39 C40 1.387(6) yes
C40 C41 1.391(6) yes
C42 C43 1.388(6) yes
C42 C47 1.380(6) yes
C43 C44 1.384(6) yes
C44 C45 1.365(7) yes
C45 C46 1.380(7) yes
C46 C47 1.388(6) yes
C48 C49 1.379(6) yes
C48 C53 1.368(6) yes
C49 C50 1.410(6) yes
C50 C51 1.363(7) yes
C51 C52 1.373(7) yes
C52 C53 1.400(7) yes
C54 C55 1.390(6) yes
C54 C59 1.383(5) yes
C55 C56 1.390(6) yes
C56 C57 1.371(7) yes
C57 C58 1.363(8) yes
C58 C59 1.402(7) yes
C60 C61 1.381(5) yes
C60 C65 1.385(5) yes
C61 C62 1.377(5) yes
C62 C63 1.368(5) yes
C63 C64 1.374(5) yes
C64 C65 1.384(5) yes
C9 H9 0.98 ?
C11 H11 0.93 ?
C12 H12 0.93 ?
C14 H14 0.93 ?
C15 H15 0.93 ?
C16 H16A 0.96 ?
C16 H16B 0.96 ?
C16 H16C 0.96 ?
C18 H18 0.93 ?
C19 H19 0.93 ?
C20 H20 0.93 ?
C21 H21 0.93 ?
C22 H22 0.93 ?
C24 H24 0.93 ?
C25 H25 0.93 ?
C26 H26 0.93 ?
C27 H27 0.93 ?
C28 H28 0.93 ?
C30 H30 0.93 ?
C31 H31 0.93 ?
C33 H33 0.93 ?
C34 H34 0.93 ?
C35 H35A 0.96 ?
C35 H35B 0.96 ?
C35 H35C 0.96 ?
C37 H37 0.93 ?
C38 H38 0.93 ?
C39 H39 0.93 ?
C40 H40 0.93 ?
C41 H41 0.93 ?
C43 H43 0.93 ?
C44 H44 0.93 ?
C45 H45 0.93 ?
C46 H46 0.93 ?
C47 H47 0.93 ?
C49 H49 0.93 ?
C50 H50 0.93 ?
C51 H51 0.93 ?
C52 H52 0.93 ?
C53 H53 0.93 ?
C55 H55 0.93 ?
C56 H56 0.93 ?
C57 H57 0.93 ?
C58 H58 0.93 ?
C59 H59 0.93 ?
C61 H61 0.93 ?
C62 H62 0.93 ?
C63 H63 0.93 ?
C64 H64 0.93 ?
C65 H65 0.93 ?

loop_
_geom_torsion_atom_site_label_1
_geom_torsion_atom_site_label_2
_geom_torsion_atom_site_label_3
_geom_torsion_atom_site_label_4
_geom_torsion
C9A C1 C2 C3 -6.6(6)
C10 C1 C2 C3 173.6(4)
C9A C1 C2 C17 173.5(4)
C10 C1 C2 C17 -6.3(7)
C1 C2 C3 C4 4.5(6)
C17 C2 C3 C4 -175.6(4)
C1 C2 C3 C23 -170.8(5)
C17 C2 C3 C23 9.1(7)
C2 C3 C4 C4A 4.3(6)
C23 C3 C4 C4A 179.5(5)
C2 C3 C4 C29 -166.3(4)
C23 C3 C4 C29 9.0(7)
C3 C4 C4A C9A -10.8(6)
C29 C4 C4A C9A 159.2(4)
C3 C4 C4A C4B 172.7(4)
C29 C4 C4A C4B -17.3(7)
C4 C4A C4B C8A 168.9(4)
C9A C4A C4B C8A -7.9(5)
C4 C4A C4B C5 -19.3(8)
C9A C4A C4B C5 164.0(4)
C8A C4B C5 C6 -8.5(6)
C4A C4B C5 C6 -179.5(4)
C8A C4B C5 C36 160.7(4)
C4A C4B C5 C36 -10.3(7)
C4B C5 C6 C7 4.1(6)
C36 C5 C6 C7 -165.5(4)
C4B C5 C6 C42 -178.1(4)
C36 C5 C6 C42 12.3(6)
C5 C6 C7 C8 1.7(6)
C42 C6 C7 C8 -176.1(4)
C5 C6 C7 C48 177.9(4)
C42 C6 C7 C48 0.0(7)
C6 C7 C8 C8A -3.3(6)
C48 C7 C8 C8A -179.6(4)
C6 C7 C8 C54 171.7(4)
C48 C7 C8 C54 -4.6(7)
C7 C8 C8A C4B -1.1(6)
C54 C8 C8A C4B -176.2(4)
C7 C8 C8A C9 172.3(4)
C54 C8 C8A C9 -2.8(7)
C5 C4B C8A C8 7.2(6)
C4A C4B C8A C8 -179.7(4)
C5 C4B C8A C9 -167.1(4)
C4A C4B C8A C9 5.9(5)
C8 C8A C9 C9A -175.9(4)
C4B C8A C9 C9A -1.9(5)
C8 C8A C9 C60 -52.7(6)
C4B C8A C9 C60 121.3(4)
C2 C1 C9A C4A -0.1(6)
C10 C1 C9A C4A 179.7(4)
C2 C1 C9A C9 179.2(4)
C10 C1 C9A C9 -1.0(7)
C4 C4A C9A C1 9.0(6)
C4B C4A C9A C1 -173.7(4)
C4 C4A C9A C9 -170.4(4)
C4B C4A C9A C9 6.9(5)
C60 C9 C9A C1 55.5(6)
C8A C9 C9A C1 177.3(4)
C60 C9 C9A C4A -125.0(4)
C8A C9 C9A C4A -3.3(4)
C9A C1 C10 C15 -101.2(5)
C2 C1 C10 C15 78.6(5)
C9A C1 C10 C11 77.7(5)
C2 C1 C10 C11 -102.5(5)
C15 C10 C11 C12 -0.6(7)
C1 C10 C11 C12 -179.6(4)
C10 C11 C12 C13 0.4(7)
C11 C12 C13 C14 0.1(8)
C11 C12 C13 C16 -178.7(5)
C12 C13 C14 C15 -0.3(8)
C16 C13 C14 C15 178.6(4)
C11 C10 C15 C14 0.4(7)
C1 C10 C15 C14 179.4(4)
C13 C14 C15 C10 0.1(7)
C1 C2 C17 C22 -89.1(6)
C3 C2 C17 C22 91.0(6)
C1 C2 C17 C18 88.7(5)
C3 C2 C17 C18 -91.2(5)
C22 C17 C18 C19 -1.0(8)
C2 C17 C18 C19 -178.8(5)
C17 C18 C19 C20 0.0(9)
C18 C19 C20 C21 -0.1(10)
C19 C20 C21 C22 1.1(10)
C18 C17 C22 C21 2.0(8)
C2 C17 C22 C21 179.8(5)
C20 C21 C22 C17 -2.1(9)
C2 C3 C23 C28 -80.3(6)
C4 C3 C23 C28 104.3(6)
C2 C3 C23 C24 100.8(5)
C4 C3 C23 C24 -74.6(6)
C28 C23 C24 C25 -1.2(7)
C3 C23 C24 C25 177.8(4)
C23 C24 C25 C26 2.1(10)
C24 C25 C26 C27 -2.6(14)
C25 C26 C27 C28 2.0(13)
C24 C23 C28 C27 0.6(8)
C3 C23 C28 C27 -178.3(5)
C26 C27 C28 C23 -1.0(10)
C4A C4 C29 C30 -58.4(6)
C3 C4 C29 C30 111.5(5)
C4A C4 C29 C34 130.7(5)
C3 C4 C29 C34 -59.4(6)
C34 C29 C30 C31 1.7(6)
C4 C29 C30 C31 -169.8(4)
C29 C30 C31 C32 -0.6(7)
C30 C31 C32 C33 -1.1(7)
C30 C31 C32 C35 177.8(4)
C31 C32 C33 C34 1.6(7)
C35 C32 C33 C34 -177.2(5)
C32 C33 C34 C29 -0.5(7)
C30 C29 C34 C33 -1.2(6)
C4 C29 C34 C33 169.8(4)
C6 C5 C36 C41 109.3(5)
C4B C5 C36 C41 -59.6(6)
C6 C5 C36 C37 -64.8(6)
C4B C5 C36 C37 126.3(4)
C41 C36 C37 C38 -1.5(6)
C5 C36 C37 C38 172.5(4)
C36 C37 C38 C39 0.0(8)
C37 C38 C39 C40 1.3(9)
C38 C39 C40 C41 -1.0(8)
C37 C36 C41 C40 1.8(7)
C5 C36 C41 C40 -172.6(4)
C39 C40 C41 C36 -0.6(8)
C7 C6 C42 C47 110.5(5)
C5 C6 C42 C47 -67.5(6)
C7 C6 C42 C43 -67.3(6)
C5 C6 C42 C43 114.8(5)
C47 C42 C43 C44 -0.8(7)
C6 C42 C43 C44 177.0(5)
C42 C43 C44 C45 1.4(9)
C43 C44 C45 C46 -0.9(11)
C44 C45 C46 C47 -0.3(11)
C43 C42 C47 C46 -0.4(8)
C6 C42 C47 C46 -178.1(5)
C45 C46 C47 C42 0.9(9)
C6 C7 C48 C53 -61.0(6)
C8 C7 C48 C53 115.1(5)
C6 C7 C48 C49 120.0(5)
C8 C7 C48 C49 -64.0(6)
C53 C48 C49 C50 2.0(7)
C7 C48 C49 C50 -178.9(4)
C48 C49 C50 C51 -0.6(8)
C49 C50 C51 C52 -0.3(9)
C50 C51 C52 C53 -0.3(10)
C49 C48 C53 C52 -2.6(7)
C7 C48 C53 C52 178.3(5)
C51 C52 C53 C48 1.8(9)
C8A C8 C54 C59 105.1(5)
C7 C8 C54 C59 -69.9(6)
C8A C8 C54 C55 -68.1(6)
C7 C8 C54 C55 116.9(5)
C59 C54 C55 C56 -0.4(7)
C8 C54 C55 C56 173.0(4)
C54 C55 C56 C57 -1.8(8)
C55 C56 C57 C58 1.8(10)
C56 C57 C58 C59 0.5(10)
C55 C54 C59 C58 2.6(7)
C8 C54 C59 C58 -170.8(4)
C57 C58 C59 C54 -2.7(9)
C9A C9 C60 C61 -121.3(4)
C8A C9 C60 C61 122.9(4)
C9A C9 C60 C65 58.3(5)
C8A C9 C60 C65 -57.5(5)
C65 C60 C61 C62 -0.1(6)
C9 C60 C61 C62 179.5(4)
C60 C61 C62 C63 0.8(7)
C61 C62 C63 C64 -2.3(7)
C62 C63 C64 C65 3.3(7)
C63 C64 C65 C60 -2.7(6)
C61 C60 C65 C64 1.1(6)
C9 C60 C65 C64 -178.5(4)
